data_7211362
loop_
_publ_author_name
'Jiang, Lu'
'Wang, Zhe'
'Bai, Shi-Qiang'
'Hor, T. S. Andy'

_publ_section_title
;
 Tuning the Zn(ii) coordination assembly by adjusting the spacers of
 2-pyridylthiomethyl functionalized 1,2,3-triazoles
;
_journal_issue 48
_journal_name_full CrystEngComm
_journal_page_first 10451
_journal_paper_doi 10.1039/c3ce41385c
_journal_volume 15
_journal_year 2013
_chemical_formula_sum 'C14 H13 Cl2 N5 S Zn'
_chemical_formula_weight 419.62
_chemical_name_systematic
; 
 ? 
;
_space_group_IT_number 14
_symmetry_cell_setting monoclinic
_symmetry_space_group_name_Hall '-P 2ybc'
_symmetry_space_group_name_H-M 'P 1 21/c 1'
_atom_sites_solution_hydrogens geom
_atom_sites_solution_primary direct
_atom_sites_solution_secondary difmap
_audit_creation_method SHELXL-97
_cell_angle_alpha 90.00
_cell_angle_beta 92.449(2)
_cell_angle_gamma 90.00
_cell_formula_units_Z 4
_cell_length_a 9.1365(10)
_cell_length_b 13.0198(15)
_cell_length_c 13.8696(16)
_cell_measurement_reflns_used 3021
_cell_measurement_temperature 273(2)
_cell_measurement_theta_max 27.62
_cell_measurement_theta_min 2.73
_cell_volume 1648.4(3)
_computing_cell_refinement 'Bruker SAINT'
_computing_data_collection 'Bruker APEX2'
_computing_data_reduction 'Bruker SAINT'
_computing_molecular_graphics 'Bruker SHELXTL'
_computing_publication_material 'Bruker SHELXTL'
_computing_structure_refinement 'SHELXL-97 (Sheldrick, 2008)'
_computing_structure_solution 'SHELXS-97 (Sheldrick, 2008)'
_diffrn_ambient_temperature 273(2)
_diffrn_measured_fraction_theta_full 0.999
_diffrn_measured_fraction_theta_max 0.999
_diffrn_measurement_device_type 'Bruker APEX-II CCD'
_diffrn_measurement_method '\f and \w scans'
_diffrn_radiation_monochromator graphite
_diffrn_radiation_source 'fine-focus sealed tube'
_diffrn_radiation_type MoK\a
_diffrn_radiation_wavelength 0.71073
_diffrn_reflns_av_R_equivalents 0.0395
_diffrn_reflns_av_sigmaI/netI 0.0444
_diffrn_reflns_limit_h_max 9
_diffrn_reflns_limit_h_min -11
_diffrn_reflns_limit_k_max 16
_diffrn_reflns_limit_k_min -16
_diffrn_reflns_limit_l_max 18
_diffrn_reflns_limit_l_min -17
_diffrn_reflns_number 11495
_diffrn_reflns_theta_full 27.50
_diffrn_reflns_theta_max 27.50
_diffrn_reflns_theta_min 2.15
_exptl_absorpt_coefficient_mu 1.945
_exptl_absorpt_correction_T_max 0.7457
_exptl_absorpt_correction_T_min 0.6201
_exptl_absorpt_correction_type multi-scan
_exptl_crystal_colour Colourless
_exptl_crystal_density_diffrn 1.691
_exptl_crystal_density_meas ?
_exptl_crystal_density_method 'not measured'
_exptl_crystal_description Block
_exptl_crystal_F_000 848
_exptl_crystal_size_max 0.32
_exptl_crystal_size_mid 0.24
_exptl_crystal_size_min 0.14
_refine_diff_density_max 0.747
_refine_diff_density_min -0.378
_refine_diff_density_rms 0.098
_refine_ls_extinction_method none
_refine_ls_goodness_of_fit_ref 1.055
_refine_ls_hydrogen_treatment mixed
_refine_ls_matrix_type full
_refine_ls_number_parameters 208
_refine_ls_number_reflns 3776
_refine_ls_number_restraints 0
_refine_ls_restrained_S_all 1.055
_refine_ls_R_factor_all 0.0444
_refine_ls_R_factor_gt 0.0370
_refine_ls_shift/su_max 0.000
_refine_ls_shift/su_mean 0.000
_refine_ls_structure_factor_coef Fsqd
_refine_ls_weighting_details 'calc w=1/[\s^2^(Fo^2^)+(0.0477P)^2^+0.3830P] where P=(Fo^2^+2Fc^2^)/3'
_refine_ls_weighting_scheme calc
_refine_ls_wR_factor_gt 0.0890
_refine_ls_wR_factor_ref 0.0931
_reflns_number_gt 3262
_reflns_number_total 3776
_reflns_threshold_expression >2sigma(I)
_cod_data_source_file c3ce41385c.txt
_cod_data_source_block c158
_cod_depositor_comments
;
The following automatic conversions were performed:

'_symmetry_cell_setting' value 'Monoclinic' changed to 'monoclinic'
according to /home/saulius/struct/CIF-dictionaries/cif_core.dic
dictionary named 'cif_core.dic' version 2.4.2 from
2011-04-26.

'_exptl_absorpt_correction_type' value 'Multi-scan'
changed to 'multi-scan' according to
/home/saulius/struct/CIF-dictionaries/cif_core.dic dictionary named
'cif_core.dic' version 2.4.2 from 2011-04-26.

Automatic conversion script
Id: cif_fix_values 1891 2012-01-12 08:04:46Z andrius 

The following automatic conversions were performed:

'_exptl_crystal_density_meas' value 'Not Measured' was changed to '?'
- the value is perceived as not measured.

Automatic conversion script
Id: cif_fix_values 3008 2015-01-20 13:52:24Z robertas 
;
_cod_original_sg_symbol_H-M P2(1)/c
_cod_database_code 7211362

loop_
_symmetry_equiv_pos_as_xyz
'x, y, z'
'-x, y+1/2, -z+1/2'
'-x, -y, -z'
'x, -y-1/2, z-1/2'

loop_
_atom_site_label
_atom_site_type_symbol
_atom_site_fract_x
_atom_site_fract_y
_atom_site_fract_z
_atom_site_U_iso_or_equiv
_atom_site_adp_type
_atom_site_occupancy
_atom_site_symmetry_multiplicity
_atom_site_calc_flag
_atom_site_refinement_flags
Zn1 Zn 0.32835(3) 0.14427(2) 0.17624(2) 0.01610(10) Uani 1 1 d .
Cl1 Cl 0.30640(8) 0.06255(5) 0.03543(5) 0.03055(18) Uani 1 1 d .
Cl2 Cl 0.24240(7) 0.05598(5) 0.29967(5) 0.02473(16) Uani 1 1 d .
S1 S -0.02373(7) 0.19021(5) -0.00906(5) 0.01971(15) Uani 1 1 d .
N1 N 0.2283(2) 0.28545(16) 0.17088(15) 0.0170(4) Uani 1 1 d .
N2 N 0.2294(2) 0.33740(16) 0.25198(16) 0.0187(5) Uani 1 1 d .
N3 N 0.1399(2) 0.41750(15) 0.23479(15) 0.0147(4) Uani 1 1 d .
N4 N 0.4517(2) 0.66732(16) 0.30182(15) 0.0157(4) Uani 1 1 d .
N5 N -0.1749(2) 0.36700(17) -0.01647(17) 0.0220(5) Uani 1 1 d .
C1 C 0.0809(3) 0.41561(18) 0.14392(18) 0.0161(5) Uani 1 1 d .
H1 H 0.0154 0.4624 0.1155 0.019 Uiso 1 1 calc R
C2 C 0.1386(3) 0.32984(19) 0.10257(19) 0.0170(5) Uani 1 1 d .
C3 C 0.1198(3) 0.49507(19) 0.31056(18) 0.0170(5) Uani 1 1 d .
H3A H 0.1456 0.4652 0.3731 0.020 Uiso 1 1 calc R
H3B H 0.0174 0.5149 0.3103 0.020 Uiso 1 1 calc R
C4 C 0.3636(3) 0.58509(18) 0.31180(17) 0.0152(5) Uani 1 1 d .
H4 H 0.4058 0.5227 0.3302 0.018 Uiso 1 1 calc R
C5 C 0.2128(3) 0.58950(19) 0.29583(17) 0.0155(5) Uani 1 1 d .
C6 C 0.1513(3) 0.6830(2) 0.26922(18) 0.0181(5) Uani 1 1 d .
H6 H 0.0509 0.6883 0.2562 0.022 Uiso 1 1 calc R
C7 C 0.2402(3) 0.76840(19) 0.26215(19) 0.0202(5) Uani 1 1 d .
H7 H 0.2002 0.8324 0.2469 0.024 Uiso 1 1 calc R
C8 C 0.3893(3) 0.75679(19) 0.27812(18) 0.0197(5) Uani 1 1 d .
H8 H 0.4490 0.8141 0.2721 0.024 Uiso 1 1 calc R
C9 C 0.1159(3) 0.2890(2) 0.00221(19) 0.0196(5) Uani 1 1 d .
H9A H 0.2078 0.2611 -0.0186 0.024 Uiso 1 1 calc R
H9B H 0.0887 0.3454 -0.0406 0.024 Uiso 1 1 calc R
C10 C -0.1853(3) 0.2652(2) -0.01724(17) 0.0185(5) Uani 1 1 d .
C11 C -0.3176(3) 0.2115(2) -0.02750(19) 0.0237(6) Uani 1 1 d .
H11 H -0.3196 0.1401 -0.0254 0.028 Uiso 1 1 calc R
C12 C -0.4449(3) 0.2674(2) -0.0408(2) 0.0298(7) Uani 1 1 d .
H12 H -0.5348 0.2343 -0.0486 0.036 Uiso 1 1 calc R
C13 C -0.4373(3) 0.3732(2) -0.0422(2) 0.0308(7) Uani 1 1 d .
H13 H -0.5213 0.4127 -0.0524 0.037 Uiso 1 1 calc R
C14 C -0.3024(3) 0.4188(2) -0.0283(2) 0.0280(6) Uani 1 1 d .
H14 H -0.2987 0.4902 -0.0268 0.034 Uiso 1 1 calc R

loop_
_atom_site_aniso_label
_atom_site_aniso_U_11
_atom_site_aniso_U_22
_atom_site_aniso_U_33
_atom_site_aniso_U_23
_atom_site_aniso_U_13
_atom_site_aniso_U_12
Zn1 0.01270(16) 0.01307(16) 0.02221(18) -0.00151(11) -0.00297(12) 0.00256(10)
Cl1 0.0350(4) 0.0248(4) 0.0309(4) -0.0124(3) -0.0094(3) 0.0081(3)
Cl2 0.0201(3) 0.0243(3) 0.0296(4) 0.0040(3) -0.0005(3) -0.0054(2)
S1 0.0197(3) 0.0174(3) 0.0219(3) -0.0041(2) -0.0021(2) 0.0021(2)
N1 0.0145(10) 0.0160(10) 0.0201(11) -0.0002(8) -0.0026(8) 0.0024(8)
N2 0.0169(11) 0.0143(10) 0.0244(12) -0.0013(9) -0.0035(9) 0.0014(8)
N3 0.0123(10) 0.0115(10) 0.0202(10) 0.0002(8) -0.0001(8) -0.0003(7)
N4 0.0159(11) 0.0155(10) 0.0156(10) -0.0009(8) 0.0001(8) 0.0020(8)
N5 0.0198(12) 0.0218(12) 0.0243(12) 0.0011(9) 0.0002(9) 0.0037(9)
C1 0.0138(12) 0.0155(12) 0.0187(12) 0.0016(10) -0.0030(9) -0.0010(9)
C2 0.0127(12) 0.0146(12) 0.0237(13) 0.0019(10) 0.0009(10) -0.0016(9)
C3 0.0138(12) 0.0172(13) 0.0200(13) -0.0042(10) 0.0010(10) -0.0003(9)
C4 0.0147(12) 0.0147(12) 0.0160(12) 0.0008(9) -0.0013(9) -0.0005(9)
C5 0.0182(13) 0.0154(12) 0.0128(11) -0.0036(9) -0.0013(9) 0.0004(9)
C6 0.0182(13) 0.0184(13) 0.0176(12) -0.0021(10) 0.0010(10) 0.0051(10)
C7 0.0249(14) 0.0155(12) 0.0202(13) 0.0022(10) 0.0016(11) 0.0041(10)
C8 0.0225(13) 0.0155(12) 0.0212(13) 0.0007(10) 0.0018(10) -0.0050(10)
C9 0.0159(13) 0.0215(13) 0.0214(13) -0.0010(10) 0.0008(10) 0.0016(10)
C10 0.0201(13) 0.0248(14) 0.0105(12) 0.0011(10) -0.0005(9) 0.0024(10)
C11 0.0250(15) 0.0244(14) 0.0216(14) -0.0009(11) 0.0014(11) -0.0024(11)
C12 0.0196(14) 0.0423(18) 0.0275(15) -0.0039(13) 0.0008(12) -0.0059(12)
C13 0.0204(14) 0.0393(18) 0.0325(16) 0.0016(13) 0.0001(12) 0.0080(12)
C14 0.0245(15) 0.0253(15) 0.0345(16) 0.0040(12) 0.0041(12) 0.0045(11)

loop_
_atom_type_symbol
_atom_type_description
_atom_type_scat_dispersion_real
_atom_type_scat_dispersion_imag
_atom_type_scat_source
C C 0.0033 0.0016 'International Tables Vol C Tables 4.2.6.8 and 6.1.1.4'
H H 0.0000 0.0000 'International Tables Vol C Tables 4.2.6.8 and 6.1.1.4'
N N 0.0061 0.0033 'International Tables Vol C Tables 4.2.6.8 and 6.1.1.4'
S S 0.1246 0.1234 'International Tables Vol C Tables 4.2.6.8 and 6.1.1.4'
Cl Cl 0.1484 0.1585 'International Tables Vol C Tables 4.2.6.8 and 6.1.1.4'
Zn Zn 0.2839 1.4301 'International Tables Vol C Tables 4.2.6.8 and 6.1.1.4'

loop_
_geom_angle_atom_site_label_1
_geom_angle_atom_site_label_2
_geom_angle_atom_site_label_3
_geom_angle
_geom_angle_site_symmetry_1
_geom_angle_site_symmetry_3
N4 Zn1 N1 107.92(8) 2_645 .
N4 Zn1 Cl1 104.61(6) 2_645 .
N1 Zn1 Cl1 111.90(6) . .
N4 Zn1 Cl2 109.73(6) 2_645 .
N1 Zn1 Cl2 108.55(6) . .
Cl1 Zn1 Cl2 113.91(3) . .
C10 S1 C9 101.31(12) . .
N2 N1 C2 111.2(2) . .
N2 N1 Zn1 116.32(16) . .
C2 N1 Zn1 131.46(17) . .
N1 N2 N3 105.44(19) . .
N2 N3 C1 111.6(2) . .
N2 N3 C3 120.0(2) . .
C1 N3 C3 128.4(2) . .
C8 N4 C4 117.9(2) . .
C8 N4 Zn1 125.02(17) . 2_655
C4 N4 Zn1 117.10(17) . 2_655
C10 N5 C14 115.9(2) . .
N3 C1 C2 105.1(2) . .
N3 C1 H1 127.5 . .
C2 C1 H1 127.5 . .
N1 C2 C1 106.7(2) . .
N1 C2 C9 123.7(2) . .
C1 C2 C9 129.7(2) . .
N3 C3 C5 111.87(19) . .
N3 C3 H3A 109.2 . .
C5 C3 H3A 109.2 . .
N3 C3 H3B 109.2 . .
C5 C3 H3B 109.2 . .
H3A C3 H3B 107.9 . .
N4 C4 C5 122.9(2) . .
N4 C4 H4 118.5 . .
C5 C4 H4 118.5 . .
C6 C5 C4 117.9(2) . .
C6 C5 C3 121.8(2) . .
C4 C5 C3 120.3(2) . .
C7 C6 C5 119.6(2) . .
C7 C6 H6 120.2 . .
C5 C6 H6 120.2 . .
C8 C7 C6 118.6(2) . .
C8 C7 H7 120.7 . .
C6 C7 H7 120.7 . .
N4 C8 C7 123.0(2) . .
N4 C8 H8 118.5 . .
C7 C8 H8 118.5 . .
C2 C9 S1 113.64(18) . .
C2 C9 H9A 108.8 . .
S1 C9 H9A 108.8 . .
C2 C9 H9B 108.8 . .
S1 C9 H9B 108.8 . .
H9A C9 H9B 107.7 . .
N5 C10 C11 124.1(2) . .
N5 C10 S1 119.4(2) . .
C11 C10 S1 116.5(2) . .
C12 C11 C10 118.0(3) . .
C12 C11 H11 121.0 . .
C10 C11 H11 121.0 . .
C11 C12 C13 119.1(3) . .
C11 C12 H12 120.4 . .
C13 C12 H12 120.4 . .
C14 C13 C12 118.4(3) . .
C14 C13 H13 120.8 . .
C12 C13 H13 120.8 . .
N5 C14 C13 124.4(3) . .
N5 C14 H14 117.8 . .
C13 C14 H14 117.8 . .

loop_
_geom_bond_atom_site_label_1
_geom_bond_atom_site_label_2
_geom_bond_distance
_geom_bond_site_symmetry_2
Zn1 N4 2.042(2) 2_645
Zn1 N1 2.053(2) .
Zn1 Cl1 2.2256(8) .
Zn1 Cl2 2.2324(7) .
S1 C10 1.769(3) .
S1 C9 1.814(3) .
N1 N2 1.312(3) .
N1 C2 1.355(3) .
N2 N3 1.341(3) .
N3 C1 1.350(3) .
N3 C3 1.475(3) .
N4 C8 1.332(3) .
N4 C4 1.350(3) .
N4 Zn1 2.042(2) 2_655
N5 C10 1.329(3) .
N5 C14 1.350(4) .
C1 C2 1.371(3) .
C1 H1 0.9300 .
C2 C9 1.496(4) .
C3 C5 1.513(3) .
C3 H3A 0.9700 .
C3 H3B 0.9700 .
C4 C5 1.387(3) .
C4 H4 0.9300 .
C5 C6 1.384(3) .
C6 C7 1.383(4) .
C6 H6 0.9300 .
C7 C8 1.379(4) .
C7 H7 0.9300 .
C8 H8 0.9300 .
C9 H9A 0.9700 .
C9 H9B 0.9700 .
C10 C11 1.398(4) .
C11 C12 1.378(4) .
C11 H11 0.9300 .
C12 C13 1.379(4) .
C12 H12 0.9300 .
C13 C14 1.374(4) .
C13 H13 0.9300 .
C14 H14 0.9300 .
